data_7034534
loop_
_publ_author_name
'Mikata, Yuji'
'Nodomi, Yuki'
'Ohnishi, Risa'
'Kizu, Asako'
'Konno, Hideo'

_publ_section_title
;
 Tris(8-methoxy-2-quinolylmethyl)amine (8-MeOTQA) as a highly fluorescent
 Zn(2+) probe prepared by convenient C3-symmetric tripodal amine
 synthesis.
;
_journal_issue 17
_journal_name_full 'Dalton transactions (Cambridge, England : 2003)'
_journal_page_first 8021
_journal_page_last 8030
_journal_paper_doi 10.1039/c5dt00514k
_journal_volume 44
_journal_year 2015
_chemical_absolute_configuration 'CHOOSE rm ad rmad syn or unk'
_chemical_formula_moiety 'C36 H38 Cl2 N5 O12.5 Zn'
_chemical_formula_sum 'C36 H38 Cl2 N5 O12.5 Zn'
_chemical_formula_weight 877.01
_space_group_crystal_system monoclinic
_space_group_IT_number 9
_space_group_name_Hall 'C -2yc'
_space_group_name_H-M_alt 'C 1 c 1'
_symmetry_space_group_name_Hall 'C -2yc'
_symmetry_space_group_name_H-M 'C 1 c 1'
_atom_sites_solution_hydrogens geom
_atom_sites_solution_primary direct
_atom_sites_solution_secondary difmap
_audit_update_record
;
2014-11-04 deposited with the CCDC.
2015-03-23 downloaded from the CCDC.
;
_cell_angle_alpha 90.0000
_cell_angle_beta 116.370(2)
_cell_angle_gamma 90.0000
_cell_formula_units_Z 4
_cell_length_a 19.446(5)
_cell_length_b 14.257(3)
_cell_length_c 15.252(4)
_cell_measurement_reflns_used 5790
_cell_measurement_temperature 153
_cell_measurement_theta_max 27.48
_cell_measurement_theta_min 3.03
_cell_volume 3788.5(16)
_computing_cell_refinement CrystalClear
_computing_data_collection 'CrystalClear (Rigaku/MSC Inc., 2006)'
_computing_data_reduction CrystalClear
_computing_molecular_graphics 'CrystalStructure 4.1'
_computing_publication_material 'CrystalStructure 4.1 (Rigaku, 2014)'
_computing_structure_refinement 'SHELXL97 (Sheldrick, 2008)'
_computing_structure_solution 'SHELXS97 (Sheldrick, 2008)'
_diffrn_ambient_temperature 153
_diffrn_detector_area_resol_mean 7.314
_diffrn_measured_fraction_theta_full 0.983
_diffrn_measured_fraction_theta_max 0.983
_diffrn_measurement_device_type 'Rigaku Mercury70'
_diffrn_measurement_method \w
_diffrn_radiation_type 'Mo K\a'
_diffrn_radiation_wavelength 0.71075
_diffrn_reflns_av_R_equivalents 0.0236
_diffrn_reflns_Laue_measured_fraction_full 0.000
_diffrn_reflns_Laue_measured_fraction_max 0.000
_diffrn_reflns_limit_h_max 25
_diffrn_reflns_limit_h_min -25
_diffrn_reflns_limit_k_max 15
_diffrn_reflns_limit_k_min -18
_diffrn_reflns_limit_l_max 19
_diffrn_reflns_limit_l_min -15
_diffrn_reflns_number 14423
_diffrn_reflns_point_group_measured_fraction_full 0.000
_diffrn_reflns_point_group_measured_fraction_max 0.000
_diffrn_reflns_theta_full 27.480
_diffrn_reflns_theta_max 27.480
_diffrn_reflns_theta_min 3.033
_diffrn_standards_number 0
_exptl_absorpt_coefficient_mu 0.861
_exptl_absorpt_correction_T_max 0.879
_exptl_absorpt_correction_T_min 0.733
_exptl_absorpt_correction_type multi-scan
_exptl_absorpt_process_details 'REQAB (Rigaku, 1998)'
_exptl_crystal_colour orange
_exptl_crystal_density_diffrn 1.538
_exptl_crystal_density_method 'not measured'
_exptl_crystal_description unknown
_exptl_crystal_F_000 1812.00
_exptl_crystal_size_max 0.500
_exptl_crystal_size_mid 0.300
_exptl_crystal_size_min 0.150
_refine_diff_density_max 0.61
_refine_diff_density_min -0.41
_refine_ls_abs_structure_details 'Flack, H. D. (1983), Acta Cryst. A39, 876-881.  2065 Friedel Pairs'
_refine_ls_abs_structure_Flack -0.005(10)
_refine_ls_extinction_method none
_refine_ls_goodness_of_fit_ref 1.082
_refine_ls_hydrogen_treatment constr
_refine_ls_number_parameters 532
_refine_ls_number_reflns 6352
_refine_ls_number_restraints 2
_refine_ls_R_factor_all 0.0428
_refine_ls_R_factor_gt 0.0396
_refine_ls_shift/su_max 0.000
_refine_ls_structure_factor_coef Fsqd
_refine_ls_weighting_details 'w = 1/[\s^2^(Fo^2^)+(0.0512P)^2^+0.0000P] where P=(Fo^2^+2Fc^2^)/3'
_refine_ls_weighting_scheme calc
_refine_ls_wR_factor_gt 0.0980
_refine_ls_wR_factor_ref 0.1017
_reflns_number_gt 5895
_reflns_number_total 6352
_reflns_threshold_expression F^2^>2.0\s(F^2^)
_cod_data_source_file c5dt00514k2.cif
_cod_data_source_block 6-MeOTQA-Zn(ClO4)2-141010
_cod_depositor_comments 'Adding full bibliography for 7034530--7034536.cif.'
_cod_original_cell_volume 3788.2(17)
_cod_database_code 7034534

loop_
_symmetry_equiv_pos_site_id
_space_group_symop_operation_xyz
1 +X,+Y,+Z
2 +X,-Y,1/2+Z
3 1/2+X,1/2+Y,+Z
4 1/2+X,1/2-Y,1/2+Z

loop_
_atom_site_label
_atom_site_type_symbol
_atom_site_fract_x
_atom_site_fract_y
_atom_site_fract_z
_atom_site_U_iso_or_equiv
_atom_site_adp_type
_atom_site_occupancy
_atom_site_site_symmetry_multiplicity
_atom_site_calc_flag
_atom_site_refinement_flags
Zn1 Zn 0.59205(3) 0.23765(3) 0.71695(3) 0.03306(11) Uani 1 4 d .
Cl1 Cl 0.50067(13) 0.11387(17) 0.44950(16) 0.0567(5) Uani 0.7 4 d .
Cl2 Cl 0.32273(6) 0.80153(8) 0.35690(8) 0.0469(2) Uani 1 4 d .
Cl3 Cl 0.5370(3) 0.1105(4) 0.4551(4) 0.0522(12) Uani 0.3 4 d .
O1 O 0.51008(16) 0.72042(19) 0.6705(2) 0.0460(7) Uani 1 4 d .
O2 O 0.82207(18) 0.5228(2) 1.1145(2) 0.0485(7) Uani 1 4 d .
O3 O 0.96431(17) 0.0476(2) 0.8984(2) 0.0519(8) Uani 1 4 d .
O4 O 0.65520(13) 0.29946(18) 0.66171(17) 0.0323(5) Uani 1 4 d .
O5 O 0.5290(2) 0.1763(2) 0.5258(3) 0.0692(10) Uani 1 4 d .
O6 O 0.5088(3) 0.1481(4) 0.3659(3) 0.123(2) Uani 1 4 d .
O7 O 0.5117(5) 0.0234(3) 0.4650(5) 0.161(3) Uani 1 4 d .
O8 O 0.4184(4) 0.1095(6) 0.4222(5) 0.108(3) Uani 0.7 4 d .
O9 O 0.2494(2) 0.8447(4) 0.3151(3) 0.0928(15) Uani 1 4 d .
O10 O 0.3230(3) 0.7281(3) 0.4198(3) 0.0765(12) Uani 1 4 d .
O11 O 0.3375(2) 0.7633(2) 0.2794(3) 0.0642(10) Uani 1 4 d .
O12 O 0.3800(2) 0.8695(3) 0.4108(3) 0.0750(11) Uani 1 4 d .
O13 O 0.6110(10) 0.0861(10) 0.4933(11) 0.083(4) Uani 0.3 4 d .
O14 O 0.6942(6) 0.0315(11) 0.5232(17) 0.231(10) Uani 0.5 4 d .
N1 N 0.50435(17) 0.1478(2) 0.7150(2) 0.0367(7) Uani 1 4 d .
N2 N 0.49407(16) 0.3338(2) 0.6612(2) 0.0305(6) Uani 1 4 d .
N3 N 0.61658(17) 0.2650(2) 0.8609(2) 0.0320(7) Uani 1 4 d .
N4 N 0.65072(19) 0.1051(3) 0.7481(3) 0.0425(8) Uani 1 4 d .
N5 N 0.66321(18) 0.3103(3) 0.5183(2) 0.0404(8) Uani 1 4 d .
C1 C 0.4290(2) 0.1845(3) 0.6419(3) 0.0374(9) Uani 1 4 d .
C2 C 0.4280(2) 0.2903(3) 0.6368(3) 0.0371(8) Uani 1 4 d .
C3 C 0.3579(2) 0.3380(3) 0.6060(4) 0.0525(12) Uani 1 4 d .
C4 C 0.3566(2) 0.4336(4) 0.6002(4) 0.0577(13) Uani 1 4 d .
C5 C 0.4298(2) 0.5818(3) 0.6304(3) 0.0438(10) Uani 1 4 d .
C6 C 0.4988(2) 0.6265(3) 0.6622(3) 0.0372(8) Uani 1 4 d .
C7 C 0.5673(2) 0.5729(3) 0.6920(3) 0.0327(8) Uani 1 4 d .
C8 C 0.5650(2) 0.4779(3) 0.6896(3) 0.0325(8) Uani 1 4 d .
C9 C 0.4948(2) 0.4296(3) 0.6584(3) 0.0304(7) Uani 1 4 d .
C10 C 0.4262(2) 0.4830(3) 0.6289(3) 0.0433(9) Uani 1 4 d .
C11 C 0.4445(3) 0.7760(3) 0.6525(4) 0.0601(14) Uani 1 4 d .
C12 C 0.5110(3) 0.1509(4) 0.8150(3) 0.0511(11) Uani 1 4 d .
C13 C 0.5717(2) 0.2135(3) 0.8874(3) 0.0373(8) Uani 1 4 d .
C14 C 0.5778(3) 0.2168(3) 0.9828(3) 0.0440(9) Uani 1 4 d .
C15 C 0.6294(3) 0.2757(3) 1.0501(3) 0.0422(9) Uani 1 4 d .
C16 C 0.7272(2) 0.4017(3) 1.0882(3) 0.0380(8) Uani 1 4 d .
C17 C 0.7706(2) 0.4558(3) 1.0586(3) 0.0384(9) Uani 1 4 d .
C18 C 0.7658(2) 0.4455(3) 0.9640(3) 0.0362(8) Uani 1 4 d .
C19 C 0.7166(2) 0.3812(3) 0.8998(3) 0.0342(8) Uani 1 4 d .
C20 C 0.66930(19) 0.3257(3) 0.9279(3) 0.0308(7) Uani 1 4 d .
C21 C 0.6760(2) 0.3344(3) 1.0240(3) 0.0356(8) Uani 1 4 d .
C22 C 0.8292(3) 0.5376(3) 1.2114(3) 0.0566(12) Uani 1 4 d .
C23 C 0.5176(2) 0.0524(3) 0.6877(4) 0.0509(12) Uani 1 4 d .
C24 C 0.6024(3) 0.0329(3) 0.7249(5) 0.0598(13) Uani 1 4 d .
C25 C 0.6278(3) -0.0609(4) 0.7314(7) 0.106(3) Uani 1 4 d .
C26 C 0.7032(3) -0.0783(4) 0.7600(8) 0.128(4) Uani 1 4 d .
C27 C 0.8379(3) -0.0183(4) 0.8308(5) 0.0647(15) Uani 1 4 d .
C28 C 0.8859(2) 0.0546(3) 0.8589(3) 0.0450(10) Uani 1 4 d .
C29 C 0.8577(2) 0.1476(3) 0.8503(3) 0.0432(9) Uani 1 4 d .
C30 C 0.7813(2) 0.1643(3) 0.8134(3) 0.0410(9) Uani 1 4 d .
C31 C 0.7278(2) 0.0889(3) 0.7827(4) 0.0451(10) Uani 1 4 d .
C32 C 0.7573(3) -0.0035(3) 0.7922(5) 0.0629(14) Uani 1 4 d .
C33 C 0.9948(3) -0.0450(4) 0.9095(4) 0.0576(13) Uani 1 4 d .
C34 C 0.6277(2) 0.3225(3) 0.5724(3) 0.0338(8) Uani 1 4 d .
C35 C 0.7369(3) 0.2611(4) 0.5569(4) 0.0689(16) Uani 1 4 d .
C36 C 0.6287(3) 0.3381(4) 0.4159(3) 0.0551(12) Uani 1 4 d .
H1A H 0.38826 0.16302 0.65934 0.0448 Uiso 1 4 calc R
H1B H 0.41762 0.1586 0.5766 0.0448 Uiso 1 4 calc R
H3 H 0.31175 0.30403 0.58926 0.0630 Uiso 1 4 calc R
H4 H 0.30932 0.46652 0.57708 0.0693 Uiso 1 4 calc R
H5 H 0.38389 0.61751 0.60932 0.0525 Uiso 1 4 calc R
H7 H 0.61525 0.60412 0.7139 0.0392 Uiso 1 4 calc R
H8 H 0.61125 0.44334 0.7092 0.0389 Uiso 1 4 calc R
H11A H 0.40476 0.76441 0.58587 0.0722 Uiso 1 4 calc R
H11B H 0.45876 0.84249 0.65979 0.0722 Uiso 1 4 calc R
H11C H 0.42479 0.75944 0.69951 0.0722 Uiso 1 4 calc R
H12A H 0.52058 0.08627 0.84149 0.0613 Uiso 1 4 calc R
H12B H 0.46082 0.17087 0.81064 0.0613 Uiso 1 4 calc R
H14 H 0.54593 0.17813 1.00015 0.0528 Uiso 1 4 calc R
H15 H 0.63416 0.27734 1.1148 0.0507 Uiso 1 4 calc R
H16 H 0.7313 0.40914 1.15229 0.0456 Uiso 1 4 calc R
H18 H 0.79691 0.48339 0.94464 0.0435 Uiso 1 4 calc R
H19 H 0.71426 0.3739 0.83658 0.0410 Uiso 1 4 calc R
H22A H 0.77958 0.55728 1.20725 0.0679 Uiso 1 4 calc R
H22B H 0.86752 0.58661 1.24409 0.0679 Uiso 1 4 calc R
H22C H 0.84548 0.47922 1.24889 0.0679 Uiso 1 4 calc R
H23A H 0.49163 0.04595 0.61559 0.0611 Uiso 1 4 calc R
H23B H 0.49503 0.00575 0.71552 0.0611 Uiso 1 4 calc R
H25 H 0.59226 -0.11121 0.71589 0.1274 Uiso 1 4 calc R
H26 H 0.72007 -0.14057 0.75858 0.1531 Uiso 1 4 calc R
H27 H 0.85749 -0.08017 0.83646 0.0777 Uiso 1 4 calc R
H29 H 0.89264 0.19872 0.87056 0.0518 Uiso 1 4 calc R
H30 H 0.76324 0.22697 0.8079 0.0492 Uiso 1 4 calc R
H33A H 0.96501 -0.08108 0.84982 0.0692 Uiso 1 4 calc R
H33B H 0.99173 -0.07555 0.96521 0.0692 Uiso 1 4 calc R
H33C H 1.04849 -0.04189 0.92109 0.0692 Uiso 1 4 calc R
H34 H 0.57819 0.35042 0.54305 0.0405 Uiso 1 4 calc R
H35A H 0.77449 0.29477 0.61409 0.0827 Uiso 1 4 calc R
H35B H 0.75495 0.2582 0.50637 0.0827 Uiso 1 4 calc R
H35C H 0.73044 0.19727 0.57604 0.0827 Uiso 1 4 calc R
H36A H 0.65608 0.39252 0.40782 0.0661 Uiso 1 4 calc R
H36B H 0.57468 0.35447 0.39484 0.0661 Uiso 1 4 calc R
H36C H 0.63196 0.28596 0.37603 0.0661 Uiso 1 4 calc R

loop_
_atom_site_aniso_label
_atom_site_aniso_U_11
_atom_site_aniso_U_22
_atom_site_aniso_U_33
_atom_site_aniso_U_12
_atom_site_aniso_U_13
_atom_site_aniso_U_23
Zn1 0.02682(18) 0.0351(2) 0.0407(2) -0.0008(2) 0.01817(15) 0.0007(2)
Cl1 0.0579(13) 0.0634(13) 0.0426(9) -0.0034(12) 0.0168(11) -0.0164(8)
Cl2 0.0464(5) 0.0530(7) 0.0497(6) 0.0034(5) 0.0290(5) 0.0023(5)
Cl3 0.051(3) 0.060(3) 0.052(2) -0.019(3) 0.028(2) -0.0210(19)
O1 0.0346(14) 0.0344(16) 0.0633(19) 0.0006(11) 0.0165(13) -0.0045(13)
O2 0.0474(17) 0.0508(19) 0.0396(15) -0.0078(14) 0.0124(13) -0.0056(13)
O3 0.0292(14) 0.0556(19) 0.066(2) 0.0134(13) 0.0164(13) 0.0095(16)
O4 0.0258(12) 0.0382(14) 0.0350(13) -0.0004(10) 0.0154(10) 0.0004(11)
O5 0.076(2) 0.068(2) 0.076(2) -0.0296(19) 0.045(2) -0.029(2)
O6 0.143(5) 0.173(5) 0.060(3) -0.060(4) 0.052(3) -0.022(3)
O7 0.327(10) 0.055(3) 0.156(6) -0.028(4) 0.156(7) -0.034(3)
O8 0.060(4) 0.181(7) 0.073(4) -0.034(4) 0.020(3) -0.045(4)
O9 0.053(2) 0.163(5) 0.069(3) 0.042(3) 0.034(2) 0.018(3)
O10 0.118(4) 0.069(3) 0.059(2) -0.012(2) 0.054(2) 0.0059(18)
O11 0.091(3) 0.063(2) 0.069(2) 0.0045(18) 0.063(2) 0.0004(17)
O12 0.069(3) 0.067(2) 0.084(3) -0.0159(19) 0.030(2) -0.009(2)
O13 0.100(11) 0.078(9) 0.088(10) 0.017(8) 0.058(9) -0.004(8)
O14 0.043(6) 0.178(13) 0.44(3) 0.041(7) 0.078(11) 0.045(15)
N1 0.0279(15) 0.0371(18) 0.0457(17) -0.0040(13) 0.0169(13) -0.0001(14)
N2 0.0227(14) 0.0369(17) 0.0331(14) -0.0017(12) 0.0136(11) -0.0037(13)
N3 0.0254(14) 0.0377(18) 0.0343(16) 0.0024(12) 0.0146(12) 0.0052(13)
N4 0.0311(17) 0.040(2) 0.059(2) 0.0028(15) 0.0216(15) 0.0075(17)
N5 0.0326(17) 0.058(2) 0.0365(16) 0.0011(15) 0.0205(14) -0.0038(15)
C1 0.0276(18) 0.041(2) 0.045(2) -0.0014(16) 0.0177(16) -0.0054(18)
C2 0.0266(17) 0.042(2) 0.042(2) -0.0047(16) 0.0151(15) -0.0085(17)
C3 0.0252(19) 0.048(3) 0.079(3) -0.0052(17) 0.018(2) -0.009(2)
C4 0.026(2) 0.055(3) 0.083(4) 0.0022(19) 0.017(2) -0.011(3)
C5 0.0292(18) 0.043(2) 0.052(2) 0.0068(17) 0.0117(17) -0.0027(19)
C6 0.040(2) 0.035(2) 0.0348(18) 0.0043(16) 0.0154(15) -0.0032(16)
C7 0.0289(17) 0.032(2) 0.0364(18) -0.0004(14) 0.0135(14) -0.0023(15)
C8 0.0259(16) 0.039(2) 0.0318(17) 0.0023(14) 0.0123(13) 0.0012(15)
C9 0.0292(17) 0.034(2) 0.0296(16) -0.0006(14) 0.0142(14) -0.0022(14)
C10 0.0288(19) 0.047(3) 0.048(2) 0.0001(17) 0.0113(17) -0.0050(19)
C11 0.038(2) 0.039(2) 0.087(4) 0.0085(18) 0.013(2) -0.006(2)
C12 0.041(2) 0.065(3) 0.051(2) -0.020(2) 0.0239(19) -0.002(2)
C13 0.0299(18) 0.036(2) 0.049(2) -0.0002(15) 0.0207(17) 0.0065(17)
C14 0.045(2) 0.046(2) 0.053(2) 0.0017(19) 0.033(2) 0.010(2)
C15 0.045(2) 0.048(2) 0.041(2) 0.0048(18) 0.0268(18) 0.0087(18)
C16 0.0344(19) 0.046(2) 0.0323(18) 0.0080(16) 0.0135(15) 0.0038(16)
C17 0.037(2) 0.036(2) 0.038(2) 0.0042(17) 0.0124(17) -0.0002(16)
C18 0.0315(18) 0.040(2) 0.0357(18) 0.0003(15) 0.0133(14) 0.0063(16)
C19 0.0275(17) 0.038(2) 0.0369(18) 0.0024(14) 0.0139(14) 0.0066(15)
C20 0.0250(16) 0.0293(19) 0.0387(18) 0.0038(13) 0.0148(14) 0.0070(14)
C21 0.0317(18) 0.038(2) 0.0367(18) 0.0053(15) 0.0150(15) 0.0056(16)
C22 0.062(3) 0.057(3) 0.043(2) -0.004(2) 0.016(2) -0.011(2)
C23 0.032(2) 0.036(2) 0.087(3) -0.0063(17) 0.028(2) -0.002(2)
C24 0.036(3) 0.036(2) 0.108(4) 0.0008(18) 0.033(3) 0.004(3)
C25 0.039(3) 0.036(3) 0.226(9) 0.001(2) 0.042(4) 0.001(4)
C26 0.041(3) 0.036(3) 0.274(11) 0.009(2) 0.042(5) 0.004(5)
C27 0.043(3) 0.045(3) 0.106(4) 0.013(2) 0.033(3) 0.005(3)
C28 0.035(2) 0.050(3) 0.053(2) 0.0091(18) 0.0217(19) 0.008(2)
C29 0.0310(19) 0.045(2) 0.049(2) 0.0040(16) 0.0134(17) 0.0046(19)
C30 0.036(2) 0.037(2) 0.051(2) 0.0002(17) 0.0202(18) 0.0033(18)
C31 0.032(2) 0.039(2) 0.064(3) 0.0032(16) 0.0214(19) 0.004(2)
C32 0.035(2) 0.037(2) 0.110(4) 0.0027(18) 0.026(3) 0.004(3)
C33 0.049(3) 0.061(3) 0.067(3) 0.024(2) 0.030(2) 0.013(2)
C34 0.0273(16) 0.041(2) 0.0352(18) -0.0006(14) 0.0162(14) -0.0042(15)
C35 0.045(3) 0.107(5) 0.067(3) 0.023(3) 0.036(3) 0.007(3)
C36 0.054(3) 0.078(3) 0.040(2) -0.009(2) 0.027(2) -0.002(2)

loop_
_atom_type_symbol
_atom_type_description
_atom_type_scat_dispersion_real
_atom_type_scat_dispersion_imag
_atom_type_scat_source
C C 0.0033 0.0016
;
International Tables for Crystallography
(Vol. C, Tables 4.2.6.8 and 6.1.1.4)
;
H H 0.0000 0.0000
;
International Tables for Crystallography
(Vol. C, Table 6.1.1.4)
;
Cl Cl 0.1484 0.1585
;
International Tables for Crystallography
(Vol. C, Tables 4.2.6.8 and 6.1.1.4)
;
N N 0.0061 0.0033
;
International Tables for Crystallography
(Vol. C, Tables 4.2.6.8 and 6.1.1.4)
;
O O 0.0106 0.0060
;
International Tables for Crystallography
(Vol. C, Tables 4.2.6.8 and 6.1.1.4)
;
Zn Zn 0.2839 1.4301
;
International Tables for Crystallography
(Vol. C, Tables 4.2.6.8 and 6.1.1.4)
;

loop_
_geom_angle_atom_site_label_1
_geom_angle_atom_site_label_2
_geom_angle_atom_site_label_3
_geom_angle
_geom_angle_publ_flag
O4 Zn1 N1 155.47(12) yes
O4 Zn1 N2 98.82(12) yes
O4 Zn1 N3 118.34(11) yes
O4 Zn1 N4 96.72(14) yes
N1 Zn1 N2 79.47(12) yes
N1 Zn1 N3 86.18(14) yes
N1 Zn1 N4 79.43(14) yes
N2 Zn1 N3 92.59(12) yes
N2 Zn1 N4 157.15(12) yes
N3 Zn1 N4 94.67(14) yes
O5 Cl1 O6 111.8(3) yes
O5 Cl1 O7 120.9(4) yes
O5 Cl1 O8 104.2(4) yes
O5 Cl1 O13 82.9(5) yes
O6 Cl1 O7 114.8(5) yes
O6 Cl1 O8 107.4(4) yes
O6 Cl1 O13 80.6(6) yes
O7 Cl1 O8 94.5(6) yes
O7 Cl1 O13 71.2(6) yes
O8 Cl1 O13 165.7(6) yes
O9 Cl2 O10 109.0(3) yes
O9 Cl2 O11 108.8(2) yes
O9 Cl2 O12 109.6(3) yes
O10 Cl2 O11 109.5(2) yes
O10 Cl2 O12 110.1(2) yes
O11 Cl2 O12 109.8(3) yes
O5 Cl3 O6 111.0(5) yes
O5 Cl3 O7 109.5(6) yes
O5 Cl3 O8 74.0(4) yes
O5 Cl3 O13 106.6(8) yes
O6 Cl3 O7 118.2(5) yes
O6 Cl3 O8 81.5(4) yes
O6 Cl3 O13 115.1(10) yes
O7 Cl3 O8 67.4(5) yes
O7 Cl3 O13 95.0(8) yes
O8 Cl3 O13 160.7(9) yes
C6 O1 C11 116.1(3) yes
C17 O2 C22 116.9(4) yes
C28 O3 C33 116.2(3) yes
Zn1 O4 C34 121.9(2) yes
Cl1 O5 Cl3 26.9(2) yes
Cl1 O6 Cl3 27.8(3) yes
Cl1 O7 Cl3 29.0(3) yes
Cl1 O8 Cl3 3.3(2) yes
Cl1 O13 Cl3 6.8(4) yes
Cl1 O13 O14 163.5(10) yes
Cl3 O13 O14 165.3(12) yes
Zn1 N1 C1 108.4(2) yes
Zn1 N1 C12 105.5(2) yes
Zn1 N1 C23 108.7(3) yes
C1 N1 C12 111.7(4) yes
C1 N1 C23 110.4(3) yes
C12 N1 C23 111.9(4) yes
Zn1 N2 C2 112.6(2) yes
Zn1 N2 C9 128.2(2) yes
C2 N2 C9 118.8(3) yes
Zn1 N3 C13 110.2(2) yes
Zn1 N3 C20 130.4(3) yes
C13 N3 C20 119.4(4) yes
Zn1 N4 C24 112.2(3) yes
Zn1 N4 C31 128.0(3) yes
C24 N4 C31 119.7(4) yes
C34 N5 C35 120.7(4) yes
C34 N5 C36 121.4(4) yes
C35 N5 C36 117.7(5) yes
N1 C1 C2 112.1(3) yes
N2 C2 C1 117.7(3) yes
N2 C2 C3 122.9(4) yes
C1 C2 C3 119.4(4) yes
C2 C3 C4 119.5(4) yes
C3 C4 C10 119.4(4) yes
C6 C5 C10 120.4(4) yes
O1 C6 C5 126.0(4) yes
O1 C6 C7 114.3(3) yes
C5 C6 C7 119.7(4) yes
C6 C7 C8 120.8(3) yes
C7 C8 C9 120.9(4) yes
N2 C9 C8 119.9(3) yes
N2 C9 C10 121.5(3) yes
C8 C9 C10 118.5(3) yes
C4 C10 C5 122.5(4) yes
C4 C10 C9 117.7(4) yes
C5 C10 C9 119.7(4) yes
N1 C12 C13 117.3(4) yes
N3 C13 C12 120.7(4) yes
N3 C13 C14 122.0(3) yes
C12 C13 C14 117.3(4) yes
C13 C14 C15 119.7(5) yes
C14 C15 C21 120.3(5) yes
C17 C16 C21 120.2(4) yes
O2 C17 C16 125.2(4) yes
O2 C17 C18 114.0(4) yes
C16 C17 C18 120.8(3) yes
C17 C18 C19 120.5(4) yes
C18 C19 C20 119.8(4) yes
N3 C20 C19 119.6(4) yes
N3 C20 C21 121.1(4) yes
C19 C20 C21 119.4(3) yes
C15 C21 C16 123.3(4) yes
C15 C21 C20 117.5(3) yes
C16 C21 C20 119.2(4) yes
N1 C23 C24 111.2(3) yes
N4 C24 C23 118.7(4) yes
N4 C24 C25 122.0(5) yes
C23 C24 C25 119.3(4) yes
C24 C25 C26 119.4(5) yes
C25 C26 C32 120.1(5) yes
C28 C27 C32 120.2(5) yes
O3 C28 C27 124.5(4) yes
O3 C28 C29 114.7(4) yes
C27 C28 C29 120.7(4) yes
C28 C29 C30 120.7(4) yes
C29 C30 C31 120.7(4) yes
N4 C31 C30 121.0(4) yes
N4 C31 C32 121.3(4) yes
C30 C31 C32 117.7(4) yes
C26 C32 C27 122.7(5) yes
C26 C32 C31 117.2(4) yes
C27 C32 C31 120.0(4) yes
O4 C34 N5 123.9(3) yes
N1 C1 H1A 109.190 no
N1 C1 H1B 109.192 no
C2 C1 H1A 109.193 no
C2 C1 H1B 109.198 no
H1A C1 H1B 107.893 no
C2 C3 H3 120.223 no
C4 C3 H3 120.234 no
C3 C4 H4 120.312 no
C10 C4 H4 120.314 no
C6 C5 H5 119.825 no
C10 C5 H5 119.820 no
C6 C7 H7 119.589 no
C8 C7 H7 119.584 no
C7 C8 H8 119.581 no
C9 C8 H8 119.567 no
O1 C11 H11A 109.468 no
O1 C11 H11B 109.466 no
O1 C11 H11C 109.468 no
H11A C11 H11B 109.480 no
H11A C11 H11C 109.478 no
H11B C11 H11C 109.468 no
N1 C12 H12A 107.981 no
N1 C12 H12B 107.968 no
C13 C12 H12A 107.987 no
C13 C12 H12B 107.977 no
H12A C12 H12B 107.235 no
C13 C14 H14 120.168 no
C15 C14 H14 120.162 no
C14 C15 H15 119.870 no
C21 C15 H15 119.858 no
C17 C16 H16 119.874 no
C21 C16 H16 119.886 no
C17 C18 H18 119.746 no
C19 C18 H18 119.740 no
C18 C19 H19 120.085 no
C20 C19 H19 120.082 no
O2 C22 H22A 109.474 no
O2 C22 H22B 109.475 no
O2 C22 H22C 109.478 no
H22A C22 H22B 109.473 no
H22A C22 H22C 109.467 no
H22B C22 H22C 109.460 no
N1 C23 H23A 109.397 no
N1 C23 H23B 109.398 no
C24 C23 H23A 109.396 no
C24 C23 H23B 109.398 no
H23A C23 H23B 108.013 no
C24 C25 H25 120.325 no
C26 C25 H25 120.304 no
C25 C26 H26 119.932 no
C32 C26 H26 119.926 no
C28 C27 H27 119.916 no
C32 C27 H27 119.909 no
C28 C29 H29 119.665 no
C30 C29 H29 119.659 no
C29 C30 H30 119.648 no
C31 C30 H30 119.663 no
O3 C33 H33A 109.467 no
O3 C33 H33B 109.482 no
O3 C33 H33C 109.468 no
H33A C33 H33B 109.474 no
H33A C33 H33C 109.472 no
H33B C33 H33C 109.464 no
O4 C34 H34 118.055 no
N5 C34 H34 118.063 no
N5 C35 H35A 109.476 no
N5 C35 H35B 109.478 no
N5 C35 H35C 109.468 no
H35A C35 H35B 109.472 no
H35A C35 H35C 109.468 no
H35B C35 H35C 109.465 no
N5 C36 H36A 109.471 no
N5 C36 H36B 109.478 no
N5 C36 H36C 109.479 no
H36A C36 H36B 109.464 no
H36A C36 H36C 109.464 no
H36B C36 H36C 109.471 no

loop_
_geom_bond_atom_site_label_1
_geom_bond_atom_site_label_2
_geom_bond_distance
_geom_bond_publ_flag
Zn1 O4 1.978(3) yes
Zn1 N1 2.123(4) yes
Zn1 N2 2.189(3) yes
Zn1 N3 2.067(3) yes
Zn1 N4 2.149(4) yes
Cl1 O5 1.372(4) yes
Cl1 O6 1.438(7) yes
Cl1 O7 1.311(5) yes
Cl1 O8 1.464(8) yes
Cl1 O13 1.984(18) yes
Cl2 O9 1.418(4) yes
Cl2 O10 1.419(4) yes
Cl2 O11 1.441(5) yes
Cl2 O12 1.429(4) yes
Cl3 O5 1.489(8) yes
Cl3 O6 1.332(7) yes
Cl3 O7 1.368(9) yes
Cl3 O8 2.130(9) yes
Cl3 O13 1.338(18) yes
O1 C6 1.354(5) yes
O1 C11 1.421(6) yes
O2 C17 1.371(5) yes
O2 C22 1.437(6) yes
O3 C28 1.372(5) yes
O3 C33 1.425(6) yes
O4 C34 1.266(4) yes
O13 O14 1.67(2) yes
N1 C1 1.488(4) yes
N1 C12 1.473(6) yes
N1 C23 1.478(6) yes
N2 C2 1.323(5) yes
N2 C9 1.367(5) yes
N3 C13 1.332(6) yes
N3 C20 1.384(4) yes
N4 C24 1.331(6) yes
N4 C31 1.369(5) yes
N5 C34 1.300(6) yes
N5 C35 1.463(6) yes
N5 C36 1.455(5) yes
C1 C2 1.510(6) yes
C2 C3 1.404(6) yes
C3 C4 1.365(7) yes
C4 C10 1.411(6) yes
C5 C6 1.365(6) yes
C5 C10 1.410(6) yes
C6 C7 1.424(6) yes
C7 C8 1.356(5) yes
C8 C9 1.409(5) yes
C9 C10 1.424(6) yes
C12 C13 1.501(5) yes
C13 C14 1.408(7) yes
C14 C15 1.360(6) yes
C15 C21 1.415(7) yes
C16 C17 1.360(7) yes
C16 C21 1.416(5) yes
C17 C18 1.411(6) yes
C18 C19 1.372(5) yes
C19 C20 1.417(6) yes
C20 C21 1.418(6) yes
C23 C24 1.513(7) yes
C24 C25 1.412(7) yes
C25 C26 1.356(9) yes
C26 C32 1.423(7) yes
C27 C28 1.335(7) yes
C27 C32 1.424(7) yes
C28 C29 1.418(6) yes
C29 C30 1.356(6) yes
C30 C31 1.423(6) yes
C31 C32 1.418(6) yes
C1 H1A 0.990 no
C1 H1B 0.990 no
C3 H3 0.950 no
C4 H4 0.950 no
C5 H5 0.950 no
C7 H7 0.950 no
C8 H8 0.950 no
C11 H11A 0.980 no
C11 H11B 0.980 no
C11 H11C 0.980 no
C12 H12A 0.990 no
C12 H12B 0.990 no
C14 H14 0.950 no
C15 H15 0.950 no
C16 H16 0.950 no
C18 H18 0.950 no
C19 H19 0.950 no
C22 H22A 0.980 no
C22 H22B 0.980 no
C22 H22C 0.980 no
C23 H23A 0.990 no
C23 H23B 0.990 no
C25 H25 0.950 no
C26 H26 0.950 no
C27 H27 0.950 no
C29 H29 0.950 no
C30 H30 0.950 no
C33 H33A 0.980 no
C33 H33B 0.980 no
C33 H33C 0.980 no
C34 H34 0.950 no
C35 H35A 0.980 no
C35 H35B 0.980 no
C35 H35C 0.980 no
C36 H36A 0.980 no
C36 H36B 0.980 no
C36 H36C 0.980 no

loop_
_geom_contact_atom_site_label_1
_geom_contact_atom_site_label_2
_geom_contact_distance
_geom_contact_publ_flag
_geom_contact_site_symmetry_2
Zn1 C8 3.462(4) no .
Zn1 C19 3.439(3) no .
Zn1 C30 3.462(4) no .
O1 C8 3.593(5) no .
O4 C8 3.224(5) no .
O4 C19 3.481(5) no .
O4 C30 3.168(4) no .
O4 C31 3.478(5) no .
O4 C35 2.762(8) no .
O4 C36 3.592(6) no .
O7 O14 3.257(17) no .
N2 C4 2.797(5) no .
N2 C12 3.424(6) no .
N2 C13 3.536(5) no .
N2 C34 3.427(6) no .
N3 C15 2.787(6) no .
N4 C12 3.363(7) no .
N4 C13 3.487(7) no .
N4 C26 2.783(7) no .
C1 C13 3.559(5) no .
C2 C10 2.750(6) no .
C2 C12 3.170(6) no .
C3 C9 2.745(6) no .
C5 C8 2.796(6) no .
C5 C11 2.788(6) no .
C6 C9 2.808(5) no .
C7 C10 2.785(6) no .
C8 C19 3.532(4) no .
C8 C34 3.395(6) no .
C12 C24 3.170(9) no .
C13 C21 2.770(5) no .
C13 C23 3.579(7) no .
C14 C20 2.757(7) no .
C16 C19 2.804(6) no .
C16 C22 2.812(6) no .
C17 C20 2.794(5) no .
C18 C21 2.796(6) no .
C24 C32 2.766(7) no .
C25 C31 2.757(7) no .
C27 C30 2.792(7) no .
C27 C33 2.764(7) no .
C28 C31 2.806(6) no .
C29 C32 2.775(6) no .
Zn1 O5 2.755(4) no .
Cl3 C34 3.557(6) no .
O1 O6 3.529(7) no 2_565
O1 C15 3.542(7) no 2_564
O1 C36 3.514(5) no 2_565
O2 C1 3.529(5) no 4_555
O2 C35 3.424(7) no 2_565
O3 C36 3.490(7) no 4_555
O4 O5 2.980(4) no .
O5 Zn1 2.755(4) no .
O5 O4 2.980(4) no .
O5 N1 3.155(6) no .
O5 N2 3.318(6) no .
O5 N4 3.316(5) no .
O5 N5 3.276(6) no .
O5 C1 3.160(7) no .
O5 C2 3.510(7) no .
O5 C23 3.123(7) no .
O5 C24 3.404(7) no .
O5 C34 2.705(5) no .
O6 O1 3.529(7) no 2_564
O6 C11 3.116(8) no 2_564
O6 C22 3.594(7) no 3_444
O6 C36 3.431(8) no .
O7 O12 3.189(9) no 1_545
O7 C12 3.374(9) no 2_554
O7 C23 3.373(11) no .
O7 C24 3.554(10) no .
O8 O12 3.489(9) no 1_545
O8 C1 3.434(9) no .
O8 C18 3.392(10) no 4_454
O8 C22 3.073(8) no 3_444
O9 C7 3.397(5) no 4_464
O9 C16 3.390(7) no 3_454
O9 C36 3.331(8) no 3_455
O10 C11 3.347(6) no .
O10 C26 3.298(8) no 4_454
O10 C27 3.350(7) no 4_454
O10 C35 3.242(9) no 3_455
O11 C1 3.382(7) no 2_564
O11 C2 3.437(7) no 2_564
O11 C3 3.190(7) no 2_564
O11 C12 3.398(7) no 2_564
O11 C16 3.383(5) no 3_454
O11 C27 3.579(6) no 4_454
O12 O7 3.189(9) no 1_565
O12 O8 3.489(9) no 1_565
O12 C11 3.583(8) no .
O12 C12 3.466(8) no 2_564
O13 N5 3.323(14) no .
O13 C34 3.545(14) no .
O13 C35 3.322(16) no .
O14 C4 3.163(13) no 3_545
O14 C35 3.359(16) no .
N1 O5 3.155(6) no .
N2 O5 3.318(6) no .
N4 O5 3.316(5) no .
N5 O5 3.276(6) no .
N5 O13 3.323(14) no .
C1 O2 3.529(5) no 4_454
C1 O5 3.160(7) no .
C1 O8 3.434(9) no .
C1 O11 3.382(7) no 2_565
C1 C17 3.410(6) no 4_454
C2 O5 3.510(7) no .
C2 O11 3.437(7) no 2_565
C3 O11 3.190(7) no 2_565
C4 O14 3.163(13) no 3_455
C6 C36 3.596(5) no 2_565
C7 O9 3.397(5) no 4_565
C7 C36 3.328(6) no 2_565
C11 O6 3.116(8) no 2_565
C11 O10 3.347(6) no .
C11 O12 3.583(8) no .
C12 O7 3.374(9) no 2_555
C12 O11 3.398(7) no 2_565
C12 O12 3.466(8) no 2_565
C15 O1 3.542(7) no 2_565
C16 O9 3.390(7) no 3_546
C16 O11 3.383(5) no 3_546
C17 C1 3.410(6) no 4_555
C18 O8 3.392(10) no 4_555
C21 C33 3.600(6) no 3_455
C22 O6 3.594(7) no 3_556
C22 O8 3.073(8) no 3_556
C23 O5 3.123(7) no .
C23 O7 3.373(11) no .
C24 O5 3.404(7) no .
C24 O7 3.554(10) no .
C26 O10 3.298(8) no 4_555
C27 O10 3.350(7) no 4_555
C27 O11 3.579(6) no 4_555
C33 C21 3.600(6) no 3_545
C34 Cl3 3.557(6) no .
C34 O5 2.705(5) no .
C34 O13 3.545(14) no .
C35 O2 3.424(7) no 2_564
C35 O10 3.242(9) no 3_545
C35 O13 3.322(16) no .
C35 O14 3.359(16) no .
C36 O1 3.514(5) no 2_564
C36 O3 3.490(7) no 4_454
C36 O6 3.431(8) no .
C36 O9 3.331(8) no 3_545
C36 C6 3.596(5) no 2_564
C36 C7 3.328(6) no 2_564
Zn1 H1B 3.3026 no .
Zn1 H8 2.9651 no .
Zn1 H12A 3.5415 no .
Zn1 H12B 3.5636 no .
Zn1 H19 2.9829 no .
Zn1 H23A 3.3152 no .
Zn1 H30 2.9878 no .
Zn1 H34 3.0094 no .
O1 H5 2.6477 no .
O1 H7 2.4835 no .
O2 H16 2.6411 no .
O2 H18 2.4777 no .
O3 H27 2.6044 no .
O3 H29 2.4977 no .
O4 H8 2.4520 no .
O4 H19 2.6148 no .
O4 H30 2.5084 no .
O4 H35A 2.7220 no .
O4 H35C 2.7692 no .
N2 H1A 3.1798 no .
N2 H1B 2.8999 no .
N2 H3 3.2401 no .
N2 H8 2.5856 no .
N2 H12B 3.5097 no .
N2 H34 2.9320 no .
N3 H8 3.4089 no .
N3 H12A 3.0936 no .
N3 H12B 3.0818 no .
N3 H14 3.2434 no .
N3 H19 2.6048 no .
N3 H30 3.3361 no .
N4 H12A 3.4214 no .
N4 H23A 2.9684 no .
N4 H23B 3.1750 no .
N4 H25 3.2472 no .
N4 H30 2.6206 no .
C1 H3 2.6687 no .
C1 H12A 3.0962 no .
C1 H12B 2.3733 no .
C1 H23A 2.4450 no .
C1 H23B 2.8501 no .
C2 H4 3.2557 no .
C2 H12B 2.9722 no .
C3 H1A 2.6093 no .
C3 H1B 2.9246 no .
C4 H5 2.6667 no .
C5 H4 2.6751 no .
C5 H7 3.2641 no .
C5 H11A 2.6796 no .
C5 H11C 2.7605 no .
C6 H8 3.2747 no .
C6 H11A 2.5830 no .
C6 H11B 3.1724 no .
C6 H11C 2.5912 no .
C7 H5 3.2741 no .
C8 H19 3.1414 no .
C8 H34 2.9788 no .
C9 H4 3.2938 no .
C9 H5 3.3096 no .
C9 H7 3.2607 no .
C9 H34 3.0878 no .
C10 H3 3.2605 no .
C10 H8 3.2951 no .
C11 H5 2.4979 no .
C12 H1A 2.5158 no .
C12 H1B 3.2656 no .
C12 H14 2.6234 no .
C12 H23A 3.2577 no .
C12 H23B 2.5024 no .
C13 H15 3.2539 no .
C14 H12A 2.6865 no .
C14 H12B 2.6818 no .
C15 H16 2.6898 no .
C16 H15 2.6898 no .
C16 H18 3.2597 no .
C16 H22A 2.7580 no .
C16 H22C 2.7397 no .
C17 H19 3.2762 no .
C17 H22A 2.6290 no .
C17 H22B 3.2087 no .
C17 H22C 2.6271 no .
C18 H16 3.2678 no .
C19 H8 2.8532 no .
C19 H30 2.9577 no .
C20 H8 3.4456 no .
C20 H15 3.2854 no .
C20 H16 3.3034 no .
C20 H18 3.2736 no .
C20 H30 3.4118 no .
C21 H14 3.2674 no .
C21 H19 3.3063 no .
C22 H16 2.5042 no .
C23 H1A 2.8339 no .
C23 H1B 2.4526 no .
C23 H12A 2.3697 no .
C23 H12B 3.0698 no .
C23 H25 2.6798 no .
C24 H12A 2.9641 no .
C24 H26 3.2512 no .
C25 H23A 2.8796 no .
C25 H23B 2.6581 no .
C26 H27 2.6929 no .
C27 H26 2.6943 no .
C27 H29 3.2402 no .
C27 H33A 2.5220 no .
C27 H33B 2.8937 no .
C28 H30 3.2686 no .
C28 H33A 2.5137 no .
C28 H33B 2.7098 no .
C28 H33C 3.1819 no .
C29 H27 3.2541 no .
C30 H19 3.3412 no .
C30 H35A 3.5155 no .
C30 H35C 3.3347 no .
C31 H26 3.2877 no .
C31 H27 3.3176 no .
C31 H29 3.2726 no .
C31 H35C 3.5308 no .
C32 H25 3.2698 no .
C32 H30 3.2930 no .
C33 H27 2.4447 no .
C34 H8 2.8316 no .
C34 H35A 2.6638 no .
C34 H35B 3.1920 no .
C34 H35C 2.6615 no .
C34 H36A 2.9712 no .
C34 H36B 2.4741 no .
C34 H36C 3.0765 no .
C35 H34 3.2569 no .
C35 H36A 2.8241 no .
C35 H36B 3.3019 no .
C35 H36C 2.6262 no .
C36 H34 2.5388 no .
C36 H35A 3.1536 no .
C36 H35B 2.4943 no .
C36 H35C 3.1012 no .
H1A H3 2.4464 no .
H1A H12A 3.0308 no .
H1A H12B 2.1061 no .
H1A H23A 2.9091 no .
H1A H23B 2.9141 no .
H1B H3 2.9879 no .
H1B H12B 3.2884 no .
H1B H23A 2.0601 no .
H1B H23B 2.9446 no .
H3 H4 2.3228 no .
H4 H5 2.5189 no .
H5 H11A 2.1926 no .
H5 H11B 3.4648 no .
H5 H11C 2.3764 no .
H7 H8 2.2936 no .
H8 H19 2.3043 no .
H8 H34 2.6725 no .
H12A H14 2.5988 no .
H12A H23A 3.2855 no .
H12A H23B 2.0995 no .
H12B H14 2.6181 no .
H12B H23B 2.9910 no .
H14 H15 2.3101 no .
H15 H16 2.5429 no .
H16 H22A 2.3120 no .
H16 H22B 3.4762 no .
H16 H22C 2.2788 no .
H18 H19 2.3201 no .
H19 H30 2.4200 no .
H23A H25 2.9207 no .
H23B H25 2.5191 no .
H25 H26 2.3106 no .
H26 H27 2.5443 no .
H27 H33A 2.0087 no .
H27 H33B 2.4740 no .
H27 H33C 3.3912 no .
H29 H30 2.2959 no .
H30 H35A 3.2084 no .
H30 H35C 3.3298 no .
H34 H35A 3.5638 no .
H34 H35C 3.5302 no .
H34 H36A 3.1118 no .
H34 H36B 2.2317 no .
H34 H36C 3.2852 no .
H35A H36A 3.2720 no .
H35A H36C 3.4555 no .
H35B H36A 2.6562 no .
H35B H36B 3.4305 no .
H35B H36C 2.3675 no .
H35C H36C 3.0630 no .
Cl1 H1B 3.0909 no .
Cl1 H12A 3.4017 no 2_554
Cl1 H22B 3.0763 no 3_444
Cl1 H23A 2.7894 no .
Cl1 H29 3.2794 no 4_454
Cl2 H11A 3.1735 no .
Cl2 H12B 3.0897 no 2_564
Cl2 H16 3.2131 no 3_454
Cl2 H18 3.4702 no 4_464
Cl2 H22C 3.1582 no 3_454
Cl2 H26 2.9733 no 4_454
Cl2 H27 3.2712 no 4_454
Cl2 H35B 3.1599 no 3_455
Cl3 H12A 3.2372 no 2_554
Cl3 H22B 3.4508 no 3_444
Cl3 H23A 3.0877 no .
Cl3 H35C 3.5951 no .
O1 H14 3.3078 no 2_564
O1 H15 2.8928 no 2_564
O1 H25 2.7950 no 1_565
O1 H36B 3.2561 no 2_565
O1 H36C 2.9747 no 2_565
O2 H1A 2.8908 no 4_555
O2 H1B 3.3800 no 4_555
O2 H11A 3.5507 no 4_565
O2 H11B 3.0988 no 4_565
O2 H23A 3.4325 no 4_555
O2 H23B 3.0410 no 4_555
O2 H35A 2.7603 no 2_565
O2 H35B 3.5019 no 2_565
O2 H36A 3.5742 no 2_565
O3 H34 2.7470 no 4_555
O3 H36B 2.5808 no 4_555
O4 H22A 3.0019 no 2_564
O5 H1B 2.6170 no .
O5 H23A 2.5969 no .
O5 H29 3.1993 no 4_454
O5 H34 2.6304 no .
O5 H36B 3.5781 no .
O6 H11B 2.8509 no 2_564
O6 H11C 2.6768 no 2_564
O6 H12A 3.3804 no 2_554
O6 H22B 2.6899 no 3_444
O6 H23B 3.0973 no 2_554
O6 H25 3.3820 no 2_554
O6 H29 3.1663 no 4_454
O6 H36B 3.1610 no .
O6 H36C 3.0483 no .
O7 H1B 3.5668 no .
O7 H12A 2.5124 no 2_554
O7 H12B 3.4817 no 2_554
O7 H14 2.9447 no 2_554
O7 H22B 3.4099 no 3_444
O7 H22C 3.4984 no 3_444
O7 H23A 2.5153 no .
O8 H1B 2.4631 no .
O8 H18 2.8588 no 4_454
O8 H19 3.5942 no 4_454
O8 H22A 3.2757 no 3_444
O8 H22B 2.4654 no 3_444
O8 H22C 3.0198 no 3_444
O8 H23A 2.7956 no .
O8 H29 2.8279 no 4_454
O8 H30 3.5928 no 4_454
O9 H7 2.4790 no 4_464
O9 H15 3.0329 no 3_454
O9 H16 2.5213 no 3_454
O9 H18 3.0231 no 4_464
O9 H22C 3.1401 no 3_454
O9 H26 3.0173 no 4_454
O9 H35B 3.1247 no 3_455
O9 H36A 2.8353 no 3_455
O9 H36C 2.9443 no 3_455
O10 H5 3.0334 no .
O10 H11A 2.3738 no .
O10 H26 2.6898 no 4_454
O10 H27 2.6962 no 4_454
O10 H35B 2.2869 no 3_455
O10 H35C 3.5944 no 3_455
O10 H36C 3.5668 no 3_455
O11 H1A 2.6527 no 2_564
O11 H3 2.8800 no 2_564
O11 H12B 2.4168 no 2_564
O11 H16 2.9653 no 3_454
O11 H22C 3.1275 no 3_454
O11 H26 2.7812 no 4_454
O11 H27 2.7246 no 4_454
O11 H33A 3.4179 no 4_454
O12 H11A 2.9096 no .
O12 H11B 3.4276 no .
O12 H12A 3.3990 no 2_564
O12 H12B 2.6958 no 2_564
O12 H14 2.9704 no 2_564
O12 H18 2.8310 no 4_464
O12 H22C 2.7424 no 3_454
O13 H12A 3.2984 no 2_554
O13 H35C 2.6249 no .
O13 H36C 3.4823 no .
O14 H4 2.2153 no 3_545
O14 H5 3.5393 no 3_545
O14 H35B 3.4893 no .
O14 H35C 2.4954 no .
N2 H33A 3.3930 no 3_455
N3 H33C 3.3553 no 3_455
N5 H22A 3.3460 no 2_564
C2 H33A 3.5160 no 3_455
C3 H33A 3.5522 no 3_455
C4 H33A 3.4425 no 3_455
C5 H33B 3.2419 no 4_454
C6 H15 3.3198 no 2_564
C6 H33B 3.0336 no 4_454
C6 H36B 3.1927 no 2_565
C6 H36C 3.3766 no 2_565
C7 H15 2.9994 no 2_564
C7 H16 3.5099 no 2_564
C7 H33B 3.1001 no 4_454
C7 H36A 3.0016 no 2_565
C7 H36B 3.2044 no 2_565
C7 H36C 3.2206 no 2_565
C8 H33B 3.3690 no 4_454
C8 H36A 3.5203 no 2_565
C9 H33A 3.2224 no 3_455
C9 H33B 3.5858 no 4_454
C10 H33A 3.2395 no 3_455
C10 H33B 3.5255 no 4_454
C11 H22B 3.1441 no 4_464
C11 H23B 3.4320 no 1_565
C11 H25 3.0509 no 1_565
C11 H35A 3.1023 no 3_455
C11 H35B 3.3648 no 3_455
C12 H22C 3.4547 no 4_454
C13 H33A 3.4871 no 3_455
C13 H33C 3.5832 no 3_455
C14 H33B 3.3520 no 3_455
C14 H33C 3.5454 no 3_455
C15 H3 3.5130 no 4_555
C15 H7 3.1412 no 2_565
C15 H26 3.4570 no 2_555
C15 H33B 3.2034 no 3_455
C15 H33C 3.2188 no 3_455
C16 H1A 2.9696 no 4_555
C16 H3 3.3594 no 4_555
C16 H7 3.4824 no 2_565
C16 H33C 3.3695 no 3_455
C17 H1A 2.7100 no 4_555
C17 H1B 3.1956 no 4_555
C17 H36A 3.2205 no 2_565
C18 H1A 3.2616 no 4_555
C18 H1B 3.0599 no 4_555
C18 H36A 2.9992 no 2_565
C19 H33C 3.5973 no 3_455
C19 H36A 3.4550 no 2_565
C20 H3 3.3305 no 4_555
C20 H33C 2.9793 no 3_455
C21 H3 3.0858 no 4_555
C21 H33B 3.5264 no 3_455
C21 H33C 2.8746 no 3_455
C22 H1A 3.3078 no 4_555
C22 H11B 3.4123 no 4_565
C22 H11C 3.4861 no 4_565
C22 H23B 3.2559 no 4_555
C22 H35A 2.7640 no 2_565
C23 H11B 3.1646 no 1_545
C25 H11B 3.2714 no 1_545
C25 H14 3.5752 no 2_554
C25 H15 3.5917 no 2_554
C26 H15 3.4814 no 2_554
C29 H11C 3.4927 no 3_545
C33 H34 3.3968 no 4_555
C33 H36B 3.1857 no 4_555
C34 H22A 3.2395 no 2_564
C35 H5 3.3125 no 3_545
C35 H11A 3.0946 no 3_545
C35 H11C 3.3206 no 3_545
C35 H22A 3.3111 no 2_564
C35 H22B 3.5888 no 2_564
C36 H7 3.0863 no 2_564
C36 H33C 3.3151 no 4_454
H1A O2 2.8908 no 4_454
H1A O11 2.6527 no 2_565
H1A C16 2.9696 no 4_454
H1A C17 2.7100 no 4_454
H1A C18 3.2616 no 4_454
H1A C22 3.3078 no 4_454
H1A H16 3.1772 no 4_454
H1A H22C 2.7711 no 4_454
H1B Cl1 3.0909 no .
H1B O2 3.3800 no 4_454
H1B O5 2.6170 no .
H1B O7 3.5668 no .
H1B O8 2.4631 no .
H1B C17 3.1956 no 4_454
H1B C18 3.0599 no 4_454
H1B H18 3.0760 no 4_454
H1B H29 3.5906 no 4_454
H3 O11 2.8800 no 2_565
H3 C15 3.5130 no 4_454
H3 C16 3.3594 no 4_454
H3 C20 3.3305 no 4_454
H3 C21 3.0858 no 4_454
H4 O14 2.2153 no 3_455
H5 O10 3.0334 no .
H5 O14 3.5393 no 3_455
H5 C35 3.3125 no 3_455
H5 H35A 3.3249 no 3_455
H5 H35B 3.0460 no 3_455
H5 H35C 3.0181 no 3_455
H7 O9 2.4790 no 4_565
H7 C15 3.1412 no 2_564
H7 C16 3.4824 no 2_564
H7 C36 3.0863 no 2_565
H7 H15 2.4020 no 2_564
H7 H16 2.8098 no 2_564
H7 H33B 3.4969 no 4_454
H7 H36A 2.7007 no 2_565
H7 H36B 3.2435 no 2_565
H7 H36C 2.8217 no 2_565
H8 H16 3.5251 no 2_564
H8 H22A 3.2866 no 2_564
H11A Cl2 3.1735 no .
H11A O2 3.5507 no 4_464
H11A O10 2.3738 no .
H11A O12 2.9096 no .
H11A C35 3.0946 no 3_455
H11A H22B 3.5229 no 4_464
H11A H35A 2.7854 no 3_455
H11A H35B 2.6128 no 3_455
H11A H35C 3.4609 no 3_455
H11B O2 3.0988 no 4_464
H11B O6 2.8509 no 2_565
H11B O12 3.4276 no .
H11B C22 3.4123 no 4_464
H11B C23 3.1646 no 1_565
H11B C25 3.2714 no 1_565
H11B H14 3.5432 no 2_564
H11B H22B 2.8016 no 4_464
H11B H23A 3.1080 no 1_565
H11B H23B 2.4708 no 1_565
H11B H25 2.4360 no 1_565
H11B H35A 3.4015 no 3_455
H11C O6 2.6768 no 2_565
H11C C22 3.4861 no 4_464
H11C C29 3.4927 no 3_455
H11C C35 3.3206 no 3_455
H11C H22B 2.6819 no 4_464
H11C H29 3.0651 no 3_455
H11C H35A 2.6666 no 3_455
H11C H35B 3.3080 no 3_455
H11C H35C 3.5061 no 3_455
H11C H36B 3.5063 no 2_565
H12A Cl1 3.4017 no 2_555
H12A Cl3 3.2372 no 2_555
H12A O6 3.3804 no 2_555
H12A O7 2.5124 no 2_555
H12A O12 3.3990 no 2_565
H12A O13 3.2984 no 2_555
H12A H22C 3.1919 no 4_454
H12B Cl2 3.0897 no 2_565
H12B O7 3.4817 no 2_555
H12B O11 2.4168 no 2_565
H12B O12 2.6958 no 2_565
H12B H22C 2.9359 no 4_454
H12B H33A 3.5814 no 3_455
H14 O1 3.3078 no 2_565
H14 O7 2.9447 no 2_555
H14 O12 2.9704 no 2_565
H14 C25 3.5752 no 2_555
H14 H11B 3.5432 no 2_565
H14 H25 3.1488 no 2_555
H15 O1 2.8928 no 2_565
H15 O9 3.0329 no 3_546
H15 C6 3.3198 no 2_565
H15 C7 2.9994 no 2_565
H15 C25 3.5917 no 2_555
H15 C26 3.4814 no 2_555
H15 H7 2.4020 no 2_565
H15 H25 3.1251 no 2_555
H15 H26 2.8543 no 2_555
H15 H33B 3.4149 no 3_455
H16 Cl2 3.2131 no 3_546
H16 O9 2.5213 no 3_546
H16 O11 2.9653 no 3_546
H16 C7 3.5099 no 2_565
H16 H1A 3.1772 no 4_555
H16 H7 2.8098 no 2_565
H16 H8 3.5251 no 2_565
H18 Cl2 3.4702 no 4_565
H18 O8 2.8588 no 4_555
H18 O9 3.0231 no 4_565
H18 O12 2.8310 no 4_565
H18 H1B 3.0760 no 4_555
H18 H22A 3.5319 no 2_564
H18 H22C 3.5488 no 2_564
H18 H23A 3.5412 no 4_555
H18 H36A 3.0949 no 2_565
H19 O8 3.5942 no 4_555
H19 H22A 2.9483 no 2_564
H22A O4 3.0019 no 2_565
H22A O8 3.2757 no 3_556
H22A N5 3.3460 no 2_565
H22A C34 3.2395 no 2_565
H22A C35 3.3111 no 2_565
H22A H8 3.2866 no 2_565
H22A H18 3.5319 no 2_565
H22A H19 2.9483 no 2_565
H22A H30 3.5145 no 2_565
H22A H35A 2.5205 no 2_565
H22B Cl1 3.0763 no 3_556
H22B Cl3 3.4508 no 3_556
H22B O6 2.6899 no 3_556
H22B O7 3.4099 no 3_556
H22B O8 2.4654 no 3_556
H22B C11 3.1441 no 4_565
H22B C35 3.5888 no 2_565
H22B H11A 3.5229 no 4_565
H22B H11B 2.8016 no 4_565
H22B H11C 2.6819 no 4_565
H22B H23B 3.0053 no 4_555
H22B H29 3.5339 no 2_565
H22B H35A 2.6225 no 2_565
H22C Cl2 3.1582 no 3_546
H22C O7 3.4984 no 3_556
H22C O8 3.0198 no 3_556
H22C O9 3.1401 no 3_546
H22C O11 3.1275 no 3_546
H22C O12 2.7424 no 3_546
H22C C12 3.4547 no 4_555
H22C H1A 2.7711 no 4_555
H22C H12A 3.1919 no 4_555
H22C H12B 2.9359 no 4_555
H22C H18 3.5488 no 2_565
H22C H23B 3.1744 no 4_555
H23A Cl1 2.7894 no .
H23A Cl3 3.0877 no .
H23A O2 3.4325 no 4_454
H23A O5 2.5969 no .
H23A O7 2.5153 no .
H23A O8 2.7956 no .
H23A H11B 3.1080 no 1_545
H23A H18 3.5412 no 4_454
H23B O2 3.0410 no 4_454
H23B O6 3.0973 no 2_555
H23B C11 3.4320 no 1_545
H23B C22 3.2559 no 4_454
H23B H11B 2.4708 no 1_545
H23B H22B 3.0053 no 4_454
H23B H22C 3.1744 no 4_454
H25 O1 2.7950 no 1_545
H25 O6 3.3820 no 2_555
H25 C11 3.0509 no 1_545
H25 H11B 2.4360 no 1_545
H25 H14 3.1488 no 2_554
H25 H15 3.1251 no 2_554
H25 H36C 3.3306 no 2_555
H26 Cl2 2.9733 no 4_555
H26 O9 3.0173 no 4_555
H26 O10 2.6898 no 4_555
H26 O11 2.7812 no 4_555
H26 C15 3.4570 no 2_554
H26 H15 2.8543 no 2_554
H27 Cl2 3.2712 no 4_555
H27 O10 2.6962 no 4_555
H27 O11 2.7246 no 4_555
H29 Cl1 3.2794 no 4_555
H29 O5 3.1993 no 4_555
H29 O6 3.1663 no 4_555
H29 O8 2.8279 no 4_555
H29 H1B 3.5906 no 4_555
H29 H11C 3.0651 no 3_545
H29 H22B 3.5339 no 2_564
H29 H34 3.4639 no 4_555
H29 H36B 3.4754 no 4_555
H30 O8 3.5928 no 4_555
H30 H22A 3.5145 no 2_564
H33A O11 3.4179 no 4_555
H33A N2 3.3930 no 3_545
H33A C2 3.5160 no 3_545
H33A C3 3.5522 no 3_545
H33A C4 3.4425 no 3_545
H33A C9 3.2224 no 3_545
H33A C10 3.2395 no 3_545
H33A C13 3.4871 no 3_545
H33A H12B 3.5814 no 3_545
H33B C5 3.2419 no 4_555
H33B C6 3.0336 no 4_555
H33B C7 3.1001 no 4_555
H33B C8 3.3690 no 4_555
H33B C9 3.5858 no 4_555
H33B C10 3.5255 no 4_555
H33B C14 3.3520 no 3_545
H33B C15 3.2034 no 3_545
H33B C21 3.5264 no 3_545
H33B H7 3.4969 no 4_555
H33B H15 3.4149 no 3_545
H33B H34 3.5728 no 4_555
H33C N3 3.3553 no 3_545
H33C C13 3.5832 no 3_545
H33C C14 3.5454 no 3_545
H33C C15 3.2188 no 3_545
H33C C16 3.3695 no 3_545
H33C C19 3.5973 no 3_545
H33C C20 2.9793 no 3_545
H33C C21 2.8746 no 3_545
H33C C36 3.3151 no 4_555
H33C H34 3.2079 no 4_555
H33C H36A 3.0544 no 4_555
H33C H36B 2.7821 no 4_555
H34 O3 2.7470 no 4_454
H34 O5 2.6304 no .
H34 C33 3.3968 no 4_454
H34 H29 3.4639 no 4_454
H34 H33B 3.5728 no 4_454
H34 H33C 3.2079 no 4_454
H35A O2 2.7603 no 2_564
H35A C11 3.1023 no 3_545
H35A C22 2.7640 no 2_564
H35A H5 3.3249 no 3_545
H35A H11A 2.7854 no 3_545
H35A H11B 3.4015 no 3_545
H35A H11C 2.6666 no 3_545
H35A H22A 2.5205 no 2_564
H35A H22B 2.6225 no 2_564
H35B Cl2 3.1599 no 3_545
H35B O2 3.5019 no 2_564
H35B O9 3.1247 no 3_545
H35B O10 2.2869 no 3_545
H35B O14 3.4893 no .
H35B C11 3.3648 no 3_545
H35B H5 3.0460 no 3_545
H35B H11A 2.6128 no 3_545
H35B H11C 3.3080 no 3_545
H35C Cl3 3.5951 no .
H35C O10 3.5944 no 3_545
H35C O13 2.6249 no .
H35C O14 2.4954 no .
H35C H5 3.0181 no 3_545
H35C H11A 3.4609 no 3_545
H35C H11C 3.5061 no 3_545
H36A O2 3.5742 no 2_564
H36A O9 2.8353 no 3_545
H36A C7 3.0016 no 2_564
H36A C8 3.5203 no 2_564
H36A C17 3.2205 no 2_564
H36A C18 2.9992 no 2_564
H36A C19 3.4550 no 2_564
H36A H7 2.7007 no 2_564
H36A H18 3.0949 no 2_564
H36A H33C 3.0544 no 4_454
H36B O1 3.2561 no 2_564
H36B O3 2.5808 no 4_454
H36B O5 3.5781 no .
H36B O6 3.1610 no .
H36B C6 3.1927 no 2_564
H36B C7 3.2044 no 2_564
H36B C33 3.1857 no 4_454
H36B H7 3.2435 no 2_564
H36B H11C 3.5063 no 2_564
H36B H29 3.4754 no 4_454
H36B H33C 2.7821 no 4_454
H36C O1 2.9747 no 2_564
H36C O6 3.0483 no .
H36C O9 2.9443 no 3_545
H36C O10 3.5668 no 3_545
H36C O13 3.4823 no .
H36C C6 3.3766 no 2_564
H36C C7 3.2206 no 2_564
H36C H7 2.8217 no 2_564
H36C H25 3.3306 no 2_554

loop_
_geom_torsion_atom_site_label_1
_geom_torsion_atom_site_label_2
_geom_torsion_atom_site_label_3
_geom_torsion_atom_site_label_4
_geom_torsion
_geom_torsion_publ_flag
O4 Zn1 N1 C1 -64.0(4) no
O4 Zn1 N1 C12 176.16(18) no
O4 Zn1 N1 C23 56.0(3) no
N1 Zn1 O4 C34 34.1(4) no
O4 Zn1 N2 C2 144.1(2) no
O4 Zn1 N2 C9 -42.7(3) no
N2 Zn1 O4 C34 -49.9(2) no
O4 Zn1 N3 C13 -176.29(15) no
O4 Zn1 N3 C20 4.1(3) no
N3 Zn1 O4 C34 -147.69(18) no
O4 Zn1 N4 C24 -138.2(3) no
O4 Zn1 N4 C31 38.4(3) no
N4 Zn1 O4 C34 113.3(2) no
N1 Zn1 N2 C2 -11.0(2) no
N1 Zn1 N2 C9 162.1(3) no
N2 Zn1 N1 C1 24.16(19) no
N2 Zn1 N1 C12 -95.65(18) no
N2 Zn1 N1 C23 144.21(19) no
N1 Zn1 N3 C13 2.98(18) no
N1 Zn1 N3 C20 -176.6(3) no
N3 Zn1 N1 C1 117.5(2) no
N3 Zn1 N1 C12 -2.30(17) no
N3 Zn1 N1 C23 -122.44(18) no
N1 Zn1 N4 C24 17.3(3) no
N1 Zn1 N4 C31 -166.1(3) no
N4 Zn1 N1 C1 -147.0(2) no
N4 Zn1 N1 C12 93.18(18) no
N4 Zn1 N1 C23 -26.96(17) no
N2 Zn1 N3 C13 82.24(19) no
N2 Zn1 N3 C20 -97.4(2) no
N3 Zn1 N2 C2 -96.7(2) no
N3 Zn1 N2 C9 76.5(3) no
N2 Zn1 N4 C24 -5.6(6) no
N2 Zn1 N4 C31 171.0(3) no
N4 Zn1 N2 C2 11.8(5) no
N4 Zn1 N2 C9 -175.1(3) no
N3 Zn1 N4 C24 102.5(3) no
N3 Zn1 N4 C31 -80.9(3) no
N4 Zn1 N3 C13 -76.1(2) no
N4 Zn1 N3 C20 104.3(3) no
O5 Cl1 O6 Cl3 76.0(3) no
O6 Cl1 O5 Cl3 -63.8(4) no
O5 Cl1 O7 Cl3 -79.6(4) no
O7 Cl1 O5 Cl3 76.2(6) no
O8 Cl1 O5 Cl3 -179.5(5) no
O13 Cl1 O5 Cl3 13.1(5) no
O6 Cl1 O7 Cl3 59.2(4) no
O7 Cl1 O6 Cl3 -66.6(5) no
O8 Cl1 O6 Cl3 -170.3(5) no
O13 Cl1 O6 Cl3 -2.4(4) no
O8 Cl1 O7 Cl3 170.8(4) no
O13 Cl1 O7 Cl3 -10.5(6) no
O5 Cl3 O6 Cl1 -62.8(5) no
O6 Cl3 O5 Cl1 74.4(5) no
O5 Cl3 O7 Cl1 55.6(5) no
O7 Cl3 O5 Cl1 -57.9(5) no
O8 Cl3 O5 Cl1 0.4(4) no
O13 Cl3 O5 Cl1 -159.6(11) no
O6 Cl3 O7 Cl1 -72.9(6) no
O7 Cl3 O6 Cl1 65.0(7) no
O8 Cl3 O6 Cl1 6.4(4) no
O13 Cl3 O6 Cl1 176.1(10) no
O8 Cl3 O7 Cl1 -6.8(4) no
O13 Cl3 O7 Cl1 165.2(10) no
C11 O1 C6 C5 5.8(7) no
C11 O1 C6 C7 -172.9(4) no
C22 O2 C17 C16 -1.3(6) no
C22 O2 C17 C18 179.3(3) no
C33 O3 C28 C27 -0.3(7) no
C33 O3 C28 C29 179.1(4) no
Zn1 O4 C34 N5 -137.5(3) no
Zn1 N1 C1 C2 -34.0(4) no
Zn1 N1 C12 C13 1.4(4) no
Zn1 N1 C23 C24 32.5(4) no
C1 N1 C12 C13 -116.2(4) no
C12 N1 C1 C2 81.8(4) no
C1 N1 C23 C24 151.3(4) no
C23 N1 C1 C2 -153.0(4) no
C12 N1 C23 C24 -83.6(5) no
C23 N1 C12 C13 119.4(4) no
Zn1 N2 C2 C1 -5.3(5) no
Zn1 N2 C2 C3 175.2(3) no
Zn1 N2 C9 C8 3.5(5) no
Zn1 N2 C9 C10 -173.4(2) no
C2 N2 C9 C8 176.2(3) no
C2 N2 C9 C10 -0.7(6) no
C9 N2 C2 C1 -179.2(3) no
C9 N2 C2 C3 1.4(6) no
Zn1 N3 C13 C12 -3.1(4) no
Zn1 N3 C13 C14 178.5(2) no
Zn1 N3 C20 C19 0.1(5) no
Zn1 N3 C20 C21 179.13(19) no
C13 N3 C20 C19 -179.4(3) no
C13 N3 C20 C21 -0.4(5) no
C20 N3 C13 C12 176.6(3) no
C20 N3 C13 C14 -1.9(5) no
Zn1 N4 C24 C23 -3.7(7) no
Zn1 N4 C24 C25 174.6(4) no
Zn1 N4 C31 C30 7.3(7) no
Zn1 N4 C31 C32 -174.9(3) no
C24 N4 C31 C30 -176.4(5) no
C24 N4 C31 C32 1.5(8) no
C31 N4 C24 C23 179.5(5) no
C31 N4 C24 C25 -2.3(9) no
C35 N5 C34 O4 4.8(6) no
C36 N5 C34 O4 179.9(3) no
N1 C1 C2 N2 27.0(6) no
N1 C1 C2 C3 -153.6(4) no
N2 C2 C3 C4 0.2(7) no
C1 C2 C3 C4 -179.3(4) no
C2 C3 C4 C10 -2.4(8) no
C3 C4 C10 C5 -176.2(5) no
C3 C4 C10 C9 3.0(8) no
C6 C5 C10 C4 177.6(4) no
C6 C5 C10 C9 -1.5(7) no
C10 C5 C6 O1 -177.4(4) no
C10 C5 C6 C7 1.2(7) no
O1 C6 C7 C8 178.6(3) no
C5 C6 C7 C8 -0.2(6) no
C6 C7 C8 C9 -0.6(6) no
C7 C8 C9 N2 -176.7(4) no
C7 C8 C9 C10 0.3(6) no
N2 C9 C10 C4 -1.5(6) no
N2 C9 C10 C5 177.7(3) no
C8 C9 C10 C4 -178.5(4) no
C8 C9 C10 C5 0.8(6) no
N1 C12 C13 N3 1.1(6) no
N1 C12 C13 C14 179.6(3) no
N3 C13 C14 C15 1.6(6) no
C12 C13 C14 C15 -176.9(3) no
C13 C14 C15 C21 1.0(6) no
C14 C15 C21 C16 175.7(4) no
C14 C15 C21 C20 -3.1(6) no
C17 C16 C21 C15 179.8(3) no
C17 C16 C21 C20 -1.4(5) no
C21 C16 C17 O2 -179.8(3) no
C21 C16 C17 C18 -0.4(6) no
O2 C17 C18 C19 -179.9(3) no
C16 C17 C18 C19 0.6(6) no
C17 C18 C19 C20 1.0(5) no
C18 C19 C20 N3 176.2(3) no
C18 C19 C20 C21 -2.8(5) no
N3 C20 C21 C15 2.9(5) no
N3 C20 C21 C16 -176.0(3) no
C19 C20 C21 C15 -178.1(3) no
C19 C20 C21 C16 3.0(5) no
N1 C23 C24 N4 -19.8(8) no
N1 C23 C24 C25 161.9(5) no
N4 C24 C25 C26 -1.5(13) no
C23 C24 C25 C26 176.7(7) no
C24 C25 C26 C32 6.1(15) no
C25 C26 C32 C27 174.6(8) no
C25 C26 C32 C31 -6.7(14) no
C28 C27 C32 C26 179.3(6) no
C28 C27 C32 C31 0.7(10) no
C32 C27 C28 O3 178.9(6) no
C32 C27 C28 C29 -0.5(10) no
O3 C28 C29 C30 -179.3(4) no
C27 C28 C29 C30 0.1(8) no
C28 C29 C30 C31 0.1(7) no
C29 C30 C31 N4 178.0(4) no
C29 C30 C31 C32 0.0(7) no
N4 C31 C32 C26 2.9(9) no
N4 C31 C32 C27 -178.4(5) no
C30 C31 C32 C26 -179.2(5) no
C30 C31 C32 C27 -0.4(9) no
